data_2216001
loop_
_publ_author_name
'Mohammad Yousefi'
'Teimouri, Shabahang'
'Amani, Vahid'
'Khavasi, Hamid Reza'

_publ_section_title
;
 <i>trans</i>-Tetrachloridobis(pyrazine-\k<i>N</i>)platinum(IV)
;
_journal_coeditor_code HK2345
_journal_issue 11
_journal_name_full 'Acta Crystallographica Section E'
_journal_page_first m2869
_journal_page_last m2870
_journal_paper_doi 10.1107/S1600536807052555
_journal_volume 63
_journal_year 2007
_chemical_formula_iupac '[Pt Cl4 (C4 H4 N2)2]'
_chemical_formula_moiety 'C8 H8 Cl4 N4 Pt'
_chemical_formula_sum 'C8 H8 Cl4 N4 Pt'
_chemical_formula_weight 497.06
_chemical_name_systematic
;
trans-Tetrachloridobis(pyrazine-\kN)platinum(IV)
;
_space_group_IT_number 64
_symmetry_cell_setting orthorhombic
_symmetry_space_group_name_Hall '-C 2ac 2'
_symmetry_space_group_name_H-M 'C m c a'
_atom_sites_solution_hydrogens geom
_atom_sites_solution_primary direct
_atom_sites_solution_secondary difmap
_audit_creation_method SHELXL-97
_cell_angle_alpha 90.00
_cell_angle_beta 90.00
_cell_angle_gamma 90.00
_cell_formula_units_Z 4
_cell_length_a 7.2107(7)
_cell_length_b 14.6318(18)
_cell_length_c 11.8392(11)
_cell_measurement_reflns_used 2500
_cell_measurement_temperature 120(2)
_cell_measurement_theta_max 29.16
_cell_measurement_theta_min 3.27
_cell_volume 1249.1(2)
_computing_cell_refinement 'X-AREA (Stoe & Cie, 2005)'
_computing_data_collection 'X-AREA (Stoe & Cie, 2005)'
_computing_data_reduction 'X-RED (Stoe & Cie, 2005)'
_computing_molecular_graphics 'ORTEP-3 for Windows (Farrugia, 1997)'
_computing_publication_material 'WinGX (Farrugia, 1999)'
_computing_structure_refinement 'SHELXL97 (Sheldrick, 1997)'
_computing_structure_solution 'SHELXS97 (Sheldrick, 1997)'
_diffrn_ambient_temperature 120(2)
_diffrn_detector_area_resol_mean '0.15 mm'
_diffrn_measured_fraction_theta_full 0.991
_diffrn_measured_fraction_theta_max 0.991
_diffrn_measurement_device_type 'Stoe IPDSII'
_diffrn_measurement_method 'rotation method'
_diffrn_radiation_monochromator graphite
_diffrn_radiation_source 'fine-focus sealed tube'
_diffrn_radiation_type MoK\a
_diffrn_radiation_wavelength 0.71073
_diffrn_reflns_av_R_equivalents 0.0993
_diffrn_reflns_av_sigmaI/netI 0.0681
_diffrn_reflns_limit_h_max 9
_diffrn_reflns_limit_h_min -9
_diffrn_reflns_limit_k_max 20
_diffrn_reflns_limit_k_min -20
_diffrn_reflns_limit_l_max 16
_diffrn_reflns_limit_l_min -16
_diffrn_reflns_number 6750
_diffrn_reflns_theta_full 29.16
_diffrn_reflns_theta_max 29.16
_diffrn_reflns_theta_min 3.27
_diffrn_standards_number 0
_exptl_absorpt_coefficient_mu 12.069
_exptl_absorpt_correction_T_max 0.380
_exptl_absorpt_correction_T_min 0.070
_exptl_absorpt_correction_type numerical
_exptl_absorpt_process_details '[shape of crystal determined optically (X-RED; Stoe & Cie, 2005)]'
_exptl_crystal_colour yellow
_exptl_crystal_density_diffrn 2.643
_exptl_crystal_density_method 'not measured'
_exptl_crystal_description plate
_exptl_crystal_F_000 920
_exptl_crystal_size_max 0.25
_exptl_crystal_size_mid 0.25
_exptl_crystal_size_min 0.08
_refine_diff_density_max 4.879
_refine_diff_density_min -3.224
_refine_ls_extinction_coef 0.0156(16)
_refine_ls_extinction_expression Fc^*^=kFc[1+0.001xFc^2^\l^3^/sin(2\q)]^-1/4^
_refine_ls_extinction_method 'SHELXL97 (Sheldrick, 1997)'
_refine_ls_goodness_of_fit_ref 1.382
_refine_ls_hydrogen_treatment constr
_refine_ls_matrix_type full
_refine_ls_number_parameters 51
_refine_ls_number_reflns 898
_refine_ls_number_restraints 0
_refine_ls_restrained_S_all 1.382
_refine_ls_R_factor_all 0.0533
_refine_ls_R_factor_gt 0.0529
_refine_ls_shift/su_max 0.004
_refine_ls_shift/su_mean 0.001
_refine_ls_structure_factor_coef Fsqd
_refine_ls_weighting_details 'calc w=1/[\s^2^(Fo^2^)+(0.0791P)^2^+1.5933P] where P=(Fo^2^+2Fc^2^)/3'
_refine_ls_weighting_scheme calc
_refine_ls_wR_factor_gt 0.1530
_refine_ls_wR_factor_ref 0.1536
_reflns_number_gt 883
_reflns_number_total 898
_reflns_threshold_expression I>2\s(I)
_cod_data_source_file hk2345.cif
_cod_data_source_block I
_cod_original_sg_symbol_Hall '-C 2bc 2'
_cod_database_code 2216001
_cod_database_fobs_code 2216001

loop_
_symmetry_equiv_pos_as_xyz
'x, y, z'
'-x, -y+1/2, z+1/2'
'x, -y, -z'
'-x, y+1/2, -z+1/2'
'x+1/2, y+1/2, z'
'-x+1/2, -y+1, z+1/2'
'x+1/2, -y+1/2, -z'
'-x+1/2, y+1, -z+1/2'
'-x, -y, -z'
'x, y-1/2, -z-1/2'
'-x, y, z'
'x, -y-1/2, z-1/2'
'-x+1/2, -y+1/2, -z'
'x+1/2, y, -z-1/2'
'-x+1/2, y+1/2, z'
'x+1/2, -y, z-1/2'

loop_
_atom_site_type_symbol
_atom_site_label
_atom_site_fract_x
_atom_site_fract_y
_atom_site_fract_z
_atom_site_U_iso_or_equiv
_atom_site_adp_type
_atom_site_calc_flag
_atom_site_refinement_flags
_atom_site_occupancy
Pt Pt1 0.0000 0.0000 0.0000 0.0186(4) Uani d S 1
Cl Cl1 0.22812(15) 0.08739(7) 0.08595(9) 0.0236(4) Uani d . 1
N N1 0.0000 -0.0885(3) 0.1339(4) 0.0219(11) Uani d S 1
N N2 0.0000 -0.2037(4) 0.3202(5) 0.0284(12) Uani d S 1
C C1 0.0000 -0.1797(4) 0.1203(5) 0.0242(12) Uani d S 1
H H1 0.0000 -0.2050 0.0482 0.029 Uiso calc SR 1
C C2 0.0000 -0.2356(5) 0.2146(6) 0.0266(13) Uani d S 1
H H2 0.0000 -0.2985 0.2039 0.032 Uiso calc SR 1
C C3 0.0000 -0.1117(4) 0.3307(6) 0.0254(12) Uani d S 1
H H3 0.0000 -0.0863 0.4027 0.030 Uiso calc SR 1
C C4 0.0000 -0.0545(4) 0.2386(5) 0.0237(12) Uani d S 1
H H4 0.0000 0.0085 0.2493 0.028 Uiso calc SR 1

loop_
_atom_site_aniso_label
_atom_site_aniso_U_11
_atom_site_aniso_U_22
_atom_site_aniso_U_33
_atom_site_aniso_U_12
_atom_site_aniso_U_13
_atom_site_aniso_U_23
Pt1 0.0162(4) 0.0201(5) 0.0194(5) 0.000 0.000 -0.00249(8)
Cl1 0.0211(6) 0.0257(7) 0.0239(7) -0.0031(3) -0.0027(3) -0.0028(4)
N1 0.016(2) 0.026(2) 0.024(3) 0.000 0.000 -0.0021(19)
N2 0.026(2) 0.031(3) 0.028(3) 0.000 0.000 0.005(2)
C1 0.021(2) 0.024(3) 0.029(3) 0.000 0.000 -0.004(2)
C2 0.025(3) 0.024(3) 0.031(4) 0.000 0.000 0.004(3)
C3 0.023(3) 0.027(3) 0.026(3) 0.000 0.000 -0.002(3)
C4 0.022(2) 0.023(3) 0.026(3) 0.000 0.000 -0.003(2)

loop_
_atom_type_symbol
_atom_type_description
_atom_type_scat_dispersion_real
_atom_type_scat_dispersion_imag
_atom_type_scat_source
C C 0.0033 0.0016 'International Tables Vol C Tables 4.2.6.8 and 6.1.1.4'
H H 0.0000 0.0000 'International Tables Vol C Tables 4.2.6.8 and 6.1.1.4'
N N 0.0061 0.0033 'International Tables Vol C Tables 4.2.6.8 and 6.1.1.4'
O O 0.0106 0.0060 'International Tables Vol C Tables 4.2.6.8 and 6.1.1.4'
Pt Pt -1.7033 8.3905 'International Tables Vol C Tables 4.2.6.8 and 6.1.1.4'
Cl Cl 0.1484 0.1585 'International Tables Vol C Tables 4.2.6.8 and 6.1.1.4'

loop_
_geom_angle_atom_site_label_1
_geom_angle_atom_site_label_2
_geom_angle_atom_site_label_3
_geom_angle_site_symmetry_1
_geom_angle_site_symmetry_3
_geom_angle
_geom_angle_publ_flag
Cl1 Pt1 Cl1 9 3 90.38(5) yes
Cl1 Pt1 Cl1 . 3 89.62(5) yes
Cl1 Pt1 Cl1 9 11 89.62(5) ?
Cl1 Pt1 Cl1 . 11 90.38(5) ?
Cl1 Pt1 Cl1 3 11 180 yes
N1 Pt1 Cl1 . 9 89.48(10) yes
N1 Pt1 Cl1 9 9 90.52(10) ?
N1 Pt1 Cl1 . . 90.52(10) yes
N1 Pt1 Cl1 9 . 89.48(10) ?
Cl1 Pt1 Cl1 9 . 180 yes
N1 Pt1 Cl1 . 3 89.48(10) ?
N1 Pt1 Cl1 9 3 90.52(10) ?
N1 Pt1 N1 . 9 180 yes
N1 Pt1 Cl1 . 11 90.52(10) ?
N1 Pt1 Cl1 9 11 89.48(10) ?
N1 C1 C2 . . 119.3(6) ?
N1 C1 H1 . . 120.3 ?
C2 C1 H1 . . 120.3 ?
N2 C2 C1 . . 123.3(6) ?
N2 C2 H2 . . 118.3 ?
C1 C2 H2 . . 118.3 ?
N2 C3 C4 . . 122.3(6) ?
N2 C3 H3 . . 118.9 ?
C4 C3 H3 . . 118.9 ?
N1 C4 C3 . . 120.6(6) ?
N1 C4 H4 . . 119.7 ?
C3 C4 H4 . . 119.7 ?
C4 N1 C1 . . 118.8(6) ?
C4 N1 Pt1 . . 118.9(4) ?
C1 N1 Pt1 . . 122.4(4) ?
C2 N2 C3 . . 115.7(6) ?

loop_
_geom_bond_atom_site_label_1
_geom_bond_atom_site_label_2
_geom_bond_site_symmetry_2
_geom_bond_distance
_geom_bond_publ_flag
Pt1 Cl1 9 2.3186(10) ?
Pt1 Cl1 . 2.3186(10) yes
Pt1 Cl1 3 2.3186(10) ?
Pt1 Cl1 11 2.3186(10) ?
N1 Pt1 . 2.047(5) yes
Pt1 N1 9 2.047(5) ?
C1 N1 . 1.344(7) ?
C1 C2 . 1.384(9) ?
C1 H1 . 0.9300 ?
C2 N2 . 1.335(8) ?
C2 H2 . 0.9300 ?
C3 N2 . 1.352(8) ?
C3 C4 . 1.375(9) ?
C3 H3 . 0.9300 ?
C4 N1 . 1.336(8) ?
C4 H4 . 0.9300 ?

loop_
_geom_torsion_atom_site_label_1
_geom_torsion_atom_site_label_2
_geom_torsion_atom_site_label_3
_geom_torsion_atom_site_label_4
_geom_torsion_site_symmetry_4
_geom_torsion
C4 N1 Pt1 Cl1 9 -134.81(3)
C1 N1 Pt1 Cl1 9 45.19(3)
C4 N1 Pt1 Cl1 . 45.19(3)
C1 N1 Pt1 Cl1 . -134.81(3)
C4 N1 Pt1 Cl1 3 134.81(3)
C1 N1 Pt1 Cl1 3 -45.19(3)
C4 N1 Pt1 Cl1 11 -45.19(3)
C1 N1 Pt1 Cl1 11 134.81(3)
N1 C1 C2 N2 . 0.0
N2 C3 C4 N1 . 0.0
C3 C4 N1 C1 . 0.0
C3 C4 N1 Pt1 . 180.0
C2 C1 N1 C4 . 0.0
C2 C1 N1 Pt1 . 180.0
C1 C2 N2 C3 . 0.0
C4 C3 N2 C2 . 0.0
